data_1513682
loop_
_publ_author_name
'Hering, Christian'
'Schulz, Axel'
'Villinger, Alexander'

_publ_section_title
;
 Diatomic PN -- trapped in a cyclo-tetraphosphazene
;
_journal_issue 3
_journal_name_full 'Chemical Science'
_journal_page_first 1064
_journal_paper_doi 10.1039/c3sc52322e
_journal_volume 5
_journal_year 2014
_chemical_formula_moiety 'C12 H15 Mo N3 O3'
_chemical_formula_sum 'C12 H15 Mo N3 O3'
_chemical_formula_weight 345.21
_chemical_name_systematic
;
 ?
;
_space_group_IT_number 11
_symmetry_cell_setting monoclinic
_symmetry_Int_Tables_number 11
_symmetry_space_group_name_Hall '-P 2yb'
_symmetry_space_group_name_H-M 'P 1 21/m 1'
_atom_sites_solution_hydrogens geom
_atom_sites_solution_primary direct
_atom_sites_solution_secondary difmap
_audit_creation_method SHELXL-97
_cell_angle_alpha 90.00
_cell_angle_beta 97.888(2)
_cell_angle_gamma 90.00
_cell_formula_units_Z 2
_cell_length_a 5.9362(2)
_cell_length_b 13.8472(5)
_cell_length_c 9.4000(3)
_cell_measurement_reflns_used 6097
_cell_measurement_temperature 173(2)
_cell_measurement_theta_max 66.072
_cell_measurement_theta_min 4.375
_cell_volume 765.37(5)
_computing_cell_refinement 'Bruker Apex V7.51A'
_computing_data_collection 'Bruker Apex V7.51A'
_computing_data_reduction 'Bruker SAINT'
_computing_molecular_graphics 'ORTEP-3v2.01 (Farrugia, 1997)'
_computing_publication_material SHELXL-97
_computing_structure_refinement 'SHELXL-97 (Sheldrick, 1997)'
_computing_structure_solution 'SHELXS-97 (Sheldrick, 1997)'
_diffrn_ambient_temperature 173(2)
_diffrn_measured_fraction_theta_full 0.998
_diffrn_measured_fraction_theta_max 0.998
_diffrn_measurement_device_type 'Bruker Apex Kappa II-CCD-diffractometer'
_diffrn_measurement_method 'phi and omega scans'
_diffrn_radiation_monochromator graphite
_diffrn_radiation_source 'sealed tube'
_diffrn_radiation_type MoK\a
_diffrn_radiation_wavelength 0.71073
_diffrn_reflns_av_R_equivalents 0.0411
_diffrn_reflns_av_sigmaI/netI 0.0344
_diffrn_reflns_limit_h_max 8
_diffrn_reflns_limit_h_min -8
_diffrn_reflns_limit_k_max 20
_diffrn_reflns_limit_k_min -20
_diffrn_reflns_limit_l_max 14
_diffrn_reflns_limit_l_min -13
_diffrn_reflns_number 14262
_diffrn_reflns_theta_full 32.50
_diffrn_reflns_theta_max 32.50
_diffrn_reflns_theta_min 2.19
_exptl_absorpt_coefficient_mu 0.863
_exptl_absorpt_correction_T_max 0.9746
_exptl_absorpt_correction_T_min 0.8601
_exptl_absorpt_correction_type multi-scan
_exptl_absorpt_process_details '(SADABS; Sheldrick, 2004)'
_exptl_crystal_colour yellow
_exptl_crystal_density_diffrn 1.498
_exptl_crystal_density_method 'not measured'
_exptl_crystal_description plate
_exptl_crystal_F_000 348
_exptl_crystal_size_max 0.18
_exptl_crystal_size_mid 0.09
_exptl_crystal_size_min 0.03
_refine_diff_density_max 0.407
_refine_diff_density_min -0.405
_refine_diff_density_rms 0.074
_refine_ls_extinction_method none
_refine_ls_goodness_of_fit_ref 1.059
_refine_ls_hydrogen_treatment constr
_refine_ls_matrix_type full
_refine_ls_number_parameters 102
_refine_ls_number_reflns 2862
_refine_ls_number_restraints 0
_refine_ls_restrained_S_all 1.059
_refine_ls_R_factor_all 0.0276
_refine_ls_R_factor_gt 0.0231
_refine_ls_shift/su_max 0.001
_refine_ls_shift/su_mean 0.000
_refine_ls_structure_factor_coef Fsqd
_refine_ls_weighting_details 'calc w=1/[\s^2^(Fo^2^)+(0.0130P)^2^+0.1749P] where P=(Fo^2^+2Fc^2^)/3'
_refine_ls_weighting_scheme calc
_refine_ls_wR_factor_gt 0.0460
_refine_ls_wR_factor_ref 0.0478
_reflns_number_gt 2611
_reflns_number_total 2862
_reflns_threshold_expression >2\s(I)
_cod_data_source_file c3sc52322e.txt
_cod_data_source_block ch157_[Mo(C2H5CN)3(CO)3]
_cod_original_sg_symbol_H-M 'P 21/m'
_cod_database_code 1513682

loop_
_symmetry_equiv_pos_as_xyz
'x, y, z'
'-x, y+1/2, -z'
'-x, -y, -z'
'x, -y-1/2, z'

loop_
_atom_site_label
_atom_site_type_symbol
_atom_site_fract_x
_atom_site_fract_y
_atom_site_fract_z
_atom_site_U_iso_or_equiv
_atom_site_adp_type
_atom_site_occupancy
_atom_site_symmetry_multiplicity
_atom_site_calc_flag
_atom_site_refinement_flags
Mo1 Mo 0.86420(2) 0.2500 -0.000358(14) 0.01484(4) Uani 1 2 d S
N1 N 0.6637(3) 0.2500 0.18221(16) 0.0242(3) Uani 1 2 d S
N2 N 0.60406(19) 0.14430(8) -0.09416(11) 0.0227(2) Uani 1 1 d .
O1 O 1.20381(18) 0.09652(8) 0.14196(11) 0.0340(2) Uani 1 1 d .
O2 O 1.1191(3) 0.2500 -0.26718(15) 0.0343(3) Uani 1 2 d S
C1 C 1.0749(2) 0.15392(10) 0.08731(13) 0.0227(2) Uani 1 1 d .
C2 C 1.0231(3) 0.2500 -0.16635(18) 0.0230(3) Uani 1 2 d S
C3 C 0.5591(3) 0.2500 0.27520(19) 0.0261(4) Uani 1 2 d S
C4 C 0.4326(5) 0.2411(16) 0.3978(2) 0.031(2) Uani 0.50 1 d P
H4A H 0.3547 0.1778 0.3936 0.038 Uiso 0.50 1 calc PR
H4B H 0.3148 0.2921 0.3919 0.038 Uiso 0.50 1 calc PR
C5 C 0.5882(4) 0.2500 0.5407(2) 0.0430(6) Uani 1 2 d S
H5A H 0.7025 0.1986 0.5481 0.064 Uiso 0.50 1 calc PR
H5B H 0.4976 0.2442 0.6199 0.064 Uiso 0.50 1 calc PR
H5C H 0.6642 0.3130 0.5457 0.064 Uiso 0.50 1 calc PR
C6 C 0.4644(2) 0.09131(9) -0.13817(13) 0.0228(2) Uani 1 1 d .
C7 C 0.2864(2) 0.02265(10) -0.19318(14) 0.0290(3) Uani 1 1 d .
H7A H 0.1389 0.0456 -0.1681 0.035 Uiso 1 1 calc R
H7B H 0.3197 -0.0406 -0.1459 0.035 Uiso 1 1 calc R
C8 C 0.2668(4) 0.00962(14) -0.35392(18) 0.0550(5) Uani 1 1 d .
H8A H 0.2219 0.0709 -0.4016 0.083 Uiso 1 1 calc R
H8B H 0.1517 -0.0396 -0.3847 0.083 Uiso 1 1 calc R
H8C H 0.4139 -0.0109 -0.3797 0.083 Uiso 1 1 calc R

loop_
_atom_site_aniso_label
_atom_site_aniso_U_11
_atom_site_aniso_U_22
_atom_site_aniso_U_33
_atom_site_aniso_U_23
_atom_site_aniso_U_13
_atom_site_aniso_U_12
Mo1 0.01279(7) 0.01540(7) 0.01628(6) 0.000 0.00179(4) 0.000
N1 0.0235(8) 0.0246(8) 0.0237(7) 0.000 0.0008(6) 0.000
N2 0.0222(6) 0.0230(5) 0.0226(5) 0.0012(4) 0.0024(4) 0.0015(4)
O1 0.0285(6) 0.0299(6) 0.0420(6) 0.0062(4) -0.0010(4) 0.0052(4)
O2 0.0295(8) 0.0453(9) 0.0297(7) 0.000 0.0091(6) 0.000
C1 0.0209(6) 0.0230(6) 0.0242(5) -0.0012(4) 0.0037(4) -0.0043(5)
C2 0.0214(9) 0.0225(9) 0.0243(8) 0.000 0.0001(6) 0.000
C3 0.0253(10) 0.0294(10) 0.0232(8) 0.000 0.0020(6) 0.000
C4 0.0301(11) 0.042(6) 0.0241(9) 0.004(2) 0.0106(7) 0.001(2)
C5 0.0490(15) 0.0585(16) 0.0217(9) 0.000 0.0057(8) 0.000
C6 0.0246(7) 0.0223(6) 0.0212(5) 0.0019(4) 0.0020(4) 0.0007(5)
C7 0.0292(7) 0.0262(7) 0.0301(6) 0.0000(5) -0.0015(5) -0.0075(5)
C8 0.0755(15) 0.0528(12) 0.0329(8) -0.0092(7) -0.0066(8) -0.0208(10)

loop_
_atom_type_symbol
_atom_type_description
_atom_type_scat_dispersion_real
_atom_type_scat_dispersion_imag
_atom_type_scat_source
C C 0.0033 0.0016 'International Tables Vol C Tables 4.2.6.8 and 6.1.1.4'
H H 0.0000 0.0000 'International Tables Vol C Tables 4.2.6.8 and 6.1.1.4'
Mo Mo -1.6832 0.6857 'International Tables Vol C Tables 4.2.6.8 and 6.1.1.4'
N N 0.0061 0.0033 'International Tables Vol C Tables 4.2.6.8 and 6.1.1.4'
O O 0.0106 0.0060 'International Tables Vol C Tables 4.2.6.8 and 6.1.1.4'

loop_
_geom_angle_atom_site_label_1
_geom_angle_atom_site_label_2
_geom_angle_atom_site_label_3
_geom_angle
_geom_angle_site_symmetry_1
_geom_angle_site_symmetry_3
C2 Mo1 C1 89.16(5) . 4_565
C2 Mo1 C1 89.16(5) . .
C1 Mo1 C1 87.08(7) 4_565 .
C2 Mo1 N1 176.84(6) . .
C1 Mo1 N1 93.13(5) 4_565 .
C1 Mo1 N1 93.13(5) . .
C2 Mo1 N2 93.97(5) . .
C1 Mo1 N2 176.18(5) 4_565 .
C1 Mo1 N2 95.14(5) . .
N1 Mo1 N2 83.66(4) . .
C2 Mo1 N2 93.97(5) . 4_565
C1 Mo1 N2 95.14(5) 4_565 4_565
C1 Mo1 N2 176.18(5) . 4_565
N1 Mo1 N2 83.66(4) . 4_565
N2 Mo1 N2 82.47(5) . 4_565
C3 N1 Mo1 179.43(15) . .
C6 N2 Mo1 177.01(11) . .
O1 C1 Mo1 179.07(11) . .
O2 C2 Mo1 179.91(16) . .
N1 C3 C4 174.8(8) . 4_565
N1 C3 C4 174.8(8) . .
C4 C3 C4 9.6(17) 4_565 .
C3 C4 C5 111.8(3) . .
C3 C4 H4A 109.3 . .
C5 C4 H4A 109.3 . .
C3 C4 H4B 109.3 . .
C5 C4 H4B 109.3 . .
H4A C4 H4B 107.9 . .
C4 C5 H5A 109.5 . .
C4 C5 H5B 109.5 . .
H5A C5 H5B 109.5 . .
C4 C5 H5C 109.5 . .
H5A C5 H5C 109.5 . .
H5B C5 H5C 109.5 . .
N2 C6 C7 179.32(14) . .
C6 C7 C8 112.61(13) . .
C6 C7 H7A 109.1 . .
C8 C7 H7A 109.1 . .
C6 C7 H7B 109.1 . .
C8 C7 H7B 109.1 . .
H7A C7 H7B 107.8 . .
C7 C8 H8A 109.5 . .
C7 C8 H8B 109.5 . .
H8A C8 H8B 109.5 . .
C7 C8 H8C 109.5 . .
H8A C8 H8C 109.5 . .
H8B C8 H8C 109.5 . .

loop_
_geom_bond_atom_site_label_1
_geom_bond_atom_site_label_2
_geom_bond_distance
_geom_bond_site_symmetry_2
Mo1 C2 1.9307(19) .
Mo1 C1 1.9315(13) 4_565
Mo1 C1 1.9315(13) .
Mo1 N1 2.2185(16) .
Mo1 N2 2.2206(11) .
Mo1 N2 2.2205(11) 4_565
N1 C3 1.140(2) .
N2 C6 1.1414(16) .
O1 C1 1.1719(16) .
O2 C2 1.171(2) .
C3 C4 1.465(4) 4_565
C3 C4 1.465(4) .
C4 C5 1.526(4) .
C4 H4A 0.9900 .
C4 H4B 0.9900 .
C5 H5A 0.9800 .
C5 H5B 0.9800 .
C5 H5C 0.9800 .
C6 C7 1.4620(18) .
C7 C8 1.510(2) .
C7 H7A 0.9900 .
C7 H7B 0.9900 .
C8 H8A 0.9800 .
C8 H8B 0.9800 .
C8 H8C 0.9800 .

loop_
_geom_torsion_atom_site_label_1
_geom_torsion_atom_site_label_2
_geom_torsion_atom_site_label_3
_geom_torsion_atom_site_label_4
_geom_torsion
_geom_torsion_site_symmetry_1
_geom_torsion_site_symmetry_4
C2 Mo1 N1 C3 0.00(2) . .
C1 Mo1 N1 C3 136.38(4) 4_565 .
C1 Mo1 N1 C3 -136.38(4) . .
N2 Mo1 N1 C3 -41.54(4) . .
N2 Mo1 N1 C3 41.55(4) 4_565 .
C2 Mo1 N2 C6 -160.3(19) . .
C1 Mo1 N2 C6 -15(2) 4_565 .
C1 Mo1 N2 C6 110.2(19) . .
N1 Mo1 N2 C6 17.6(19) . .
N2 Mo1 N2 C6 -66.8(19) 4_565 .
C2 Mo1 C1 O1 115(8) . .
C1 Mo1 C1 O1 26(8) 4_565 .
N1 Mo1 C1 O1 -67(8) . .
N2 Mo1 C1 O1 -151(8) . .
N2 Mo1 C1 O1 -99(8) 4_565 .
C1 Mo1 C2 O2 -136.5(3) 4_565 .
C1 Mo1 C2 O2 136.5(3) . .
N1 Mo1 C2 O2 0.0(3) . .
N2 Mo1 C2 O2 41.4(3) . .
N2 Mo1 C2 O2 -41.4(3) 4_565 .
Mo1 N1 C3 C4 -113(4) . 4_565
Mo1 N1 C3 C4 113(4) . .
N1 C3 C4 C5 74(5) . .
C4 C3 C4 C5 -83.1(12) 4_565 .
Mo1 N2 C6 C7 -83(14) . .
N2 C6 C7 C8 -134(14) . .
